data_4340986
loop_
_publ_author_name
'Jilek, Robert E.'
'Tomson, Neil C.'
'Shook, Ryan L.'
'Scott, Brian L.'
'Boncella, James M.'

_publ_section_title
;
 Preparation and reactivity of the versatile uranium(IV) imido complexes
 U(NAr)Cl&#x2082;(R&#x2082;bpy)&#x2082; (R = Me, (t)Bu) and
 U(NAr)Cl&#x2082;(tppo)&#x2083;.
;
_journal_issue 18
_journal_name_full 'Inorganic chemistry'
_journal_page_first 9818
_journal_page_last 9826
_journal_paper_doi 10.1021/ic5014208
_journal_volume 53
_journal_year 2014
_chemical_formula_sum 'C64 H72 Cl2 O4 P2 U'
_chemical_formula_weight 1276.09
_chemical_name_systematic
; 
 ? 
;
_space_group_IT_number 14
_symmetry_cell_setting monoclinic
_symmetry_space_group_name_Hall '-P 2ybc'
_symmetry_space_group_name_H-M 'P 1 21/c 1'
_atom_sites_solution_hydrogens geom
_atom_sites_solution_primary direct
_atom_sites_solution_secondary difmap
_audit_creation_method SHELXL-97
_cell_angle_alpha 90.00
_cell_angle_beta 93.860(2)
_cell_angle_gamma 90.00
_cell_formula_units_Z 12
_cell_length_a 36.310(6)
_cell_length_b 18.368(3)
_cell_length_c 26.281(4)
_cell_measurement_temperature 140(1)
_cell_volume 17488(5)
_computing_cell_refinement 'SAINT+, v. 7.66a (Bruker AXS, 2009)'
_computing_data_collection 'APEX II, v. 7.0 (Bruker AXS, 2009)'
_computing_data_reduction 'SAINT+, v. 7.66a (Bruker AXS, 2009)'
_computing_molecular_graphics 'SHELXTL, v. 6.14, (Bruker AXS, 2000)'
_computing_publication_material 'SHELXTL, v. 6.14, (Bruker AXS, 2000)'
_computing_structure_refinement 'SHELXL-97 (Sheldrick, 1997)'
_computing_structure_solution 'SHELXS-97 (Sheldrick, 1990)'
_diffrn_ambient_temperature 140(1)
_diffrn_measured_fraction_theta_full 1.000
_diffrn_measured_fraction_theta_max 0.998
_diffrn_measurement_device_type 'Bruker D8 with APEXII CCD'
_diffrn_measurement_method '\w scans'
_diffrn_radiation_monochromator graphite
_diffrn_radiation_source 'fine-focus sealed tube'
_diffrn_radiation_type MoK\a
_diffrn_radiation_wavelength 0.71073
_diffrn_reflns_av_R_equivalents 0.0561
_diffrn_reflns_av_sigmaI/netI 0.0439
_diffrn_reflns_limit_h_max 45
_diffrn_reflns_limit_h_min -45
_diffrn_reflns_limit_k_max 22
_diffrn_reflns_limit_k_min -22
_diffrn_reflns_limit_l_max 32
_diffrn_reflns_limit_l_min -32
_diffrn_reflns_number 181026
_diffrn_reflns_theta_full 25.00
_diffrn_reflns_theta_max 26.30
_diffrn_reflns_theta_min 1.79
_diffrn_standards_decay_% 0
_diffrn_standards_interval_count 0
_diffrn_standards_interval_time 0
_diffrn_standards_number 0
_exptl_absorpt_coefficient_mu 2.977
_exptl_absorpt_correction_T_max 0.7550
_exptl_absorpt_correction_T_min 0.6163
_exptl_absorpt_correction_type multi-scan
_exptl_absorpt_process_details 'SADABS v. 2.03 (Sheldrick, 2008)'
_exptl_crystal_colour green
_exptl_crystal_density_diffrn 1.454
_exptl_crystal_density_method 'not measured'
_exptl_crystal_description block
_exptl_crystal_F_000 7728
_exptl_crystal_size_max 0.18
_exptl_crystal_size_mid 0.10
_exptl_crystal_size_min 0.10
_refine_diff_density_max 0.787
_refine_diff_density_min -0.692
_refine_diff_density_rms 0.094
_refine_ls_extinction_method none
_refine_ls_goodness_of_fit_ref 1.070
_refine_ls_hydrogen_treatment constr
_refine_ls_matrix_type full
_refine_ls_number_parameters 2008
_refine_ls_number_reflns 35379
_refine_ls_number_restraints 0
_refine_ls_restrained_S_all 1.070
_refine_ls_R_factor_all 0.0459
_refine_ls_R_factor_gt 0.0285
_refine_ls_shift/su_max 0.004
_refine_ls_shift/su_mean 0.000
_refine_ls_structure_factor_coef Fsqd
_refine_ls_weighting_details 'calc w=1/[\s^2^(Fo^2^)+(0.0209P)^2^+0.0000P] where P=(Fo^2^+2Fc^2^)/3'
_refine_ls_weighting_scheme calc
_refine_ls_wR_factor_gt 0.0521
_refine_ls_wR_factor_ref 0.0560
_reflns_number_gt 28257
_reflns_number_total 35379
_reflns_threshold_expression >2sigma(I)
_cod_data_source_file ic5014208_si_002.cif
_cod_data_source_block 12
_cod_depositor_comments 'Adding full bibliography for 4340979--4340989.cif.'
_cod_original_sg_symbol_H-M 'P 21/c'
_cod_database_code 4340986

loop_
_symmetry_equiv_pos_as_xyz
'x, y, z'
'-x, y+1/2, -z+1/2'
'-x, -y, -z'
'x, -y-1/2, z-1/2'

loop_
_atom_site_label
_atom_site_type_symbol
_atom_site_fract_x
_atom_site_fract_y
_atom_site_fract_z
_atom_site_U_iso_or_equiv
_atom_site_adp_type
_atom_site_occupancy
_atom_site_symmetry_multiplicity
_atom_site_calc_flag
_atom_site_refinement_flags
U1 U 0.400083(3) 0.760901(6) 0.732033(4) 0.01433(3) Uani 1 1 d .
U2 U 0.256681(3) 0.225978(6) 0.007907(4) 0.01212(3) Uani 1 1 d .
U3 U 0.061928(3) 0.800674(6) 0.286105(4) 0.01124(3) Uani 1 1 d .
Cl1 Cl 0.38800(2) 0.62252(4) 0.70586(3) 0.02502(19) Uani 1 1 d .
Cl2 Cl 0.38276(2) 0.90140(4) 0.74252(3) 0.02142(18) Uani 1 1 d .
Cl3 Cl 0.26733(2) 0.08412(4) 0.02201(3) 0.02328(18) Uani 1 1 d .
Cl4 Cl 0.27384(2) 0.35792(4) -0.02445(3) 0.02205(18) Uani 1 1 d .
Cl5 Cl 0.04503(2) 0.66152(4) 0.27006(3) 0.01691(16) Uani 1 1 d .
Cl6 Cl 0.04242(2) 0.93959(4) 0.29430(3) 0.02056(17) Uani 1 1 d .
P1 P 0.35358(2) 0.75341(4) 0.59863(3) 0.01695(18) Uani 1 1 d .
P2 P 0.30482(2) 0.75482(4) 0.78619(3) 0.01649(18) Uani 1 1 d .
P3 P 0.31366(2) 0.16406(4) -0.10279(3) 0.01621(18) Uani 1 1 d .
P4 P 0.35201(2) 0.25515(4) 0.07455(3) 0.01537(17) Uani 1 1 d .
P5 P -0.01840(2) 0.84347(4) 0.19359(3) 0.01246(17) Uani 1 1 d .
P6 P -0.01060(2) 0.77524(4) 0.38397(3) 0.01386(17) Uani 1 1 d .
O1 O 0.42164(5) 0.74877(10) 0.81086(7) 0.0163(5) Uani 1 1 d .
O2 O 0.45040(5) 0.77033(11) 0.69449(8) 0.0178(5) Uani 1 1 d .
O3 O 0.36657(6) 0.77291(10) 0.65281(8) 0.0185(5) Uani 1 1 d .
O4 O 0.34233(5) 0.74890(10) 0.76489(7) 0.0173(5) Uani 1 1 d .
O5 O 0.23372(5) 0.25723(10) 0.07895(7) 0.0136(4) Uani 1 1 d .
O6 O 0.20459(5) 0.20999(10) -0.03420(7) 0.0152(5) Uani 1 1 d .
O7 O 0.29102(5) 0.19412(11) -0.06161(7) 0.0171(5) Uani 1 1 d .
O8 O 0.31485(5) 0.23424(11) 0.04940(7) 0.0168(5) Uani 1 1 d .
O9 O 0.10125(5) 0.79197(10) 0.35173(7) 0.0136(4) Uani 1 1 d .
O10 O 0.09892(5) 0.80789(10) 0.22368(7) 0.0141(4) Uani 1 1 d .
O11 O 0.01226(5) 0.81054(10) 0.22787(7) 0.0142(5) Uani 1 1 d .
O12 O 0.01760(5) 0.78546(10) 0.34496(7) 0.0142(5) Uani 1 1 d .
C1 C 0.44652(8) 0.73240(16) 0.85079(11) 0.0156(7) Uani 1 1 d .
C2 C 0.44459(9) 0.66455(17) 0.87729(12) 0.0197(7) Uani 1 1 d .
C3 C 0.47604(9) 0.64253(18) 0.90634(12) 0.0251(8) Uani 1 1 d .
H3 H 0.4763 0.5967 0.9214 0.030 Uiso 1 1 calc R
C4 C 0.50670(10) 0.68583(19) 0.91365(13) 0.0312(9) Uani 1 1 d .
H4 H 0.5280 0.6681 0.9309 0.037 Uiso 1 1 calc R
C5 C 0.50550(9) 0.75579(18) 0.89519(12) 0.0259(8) Uani 1 1 d .
H5 H 0.5255 0.7863 0.9029 0.031 Uiso 1 1 calc R
C6 C 0.47534(9) 0.78284(17) 0.86535(11) 0.0196(7) Uani 1 1 d .
C7 C 0.41038(9) 0.61524(17) 0.87654(12) 0.0226(8) Uani 1 1 d .
C8 C 0.40863(11) 0.56408(18) 0.83095(14) 0.0378(10) Uani 1 1 d .
H8A H 0.3877 0.5324 0.8325 0.057 Uiso 1 1 calc R
H8B H 0.4308 0.5356 0.8316 0.057 Uiso 1 1 calc R
H8C H 0.4063 0.5920 0.8000 0.057 Uiso 1 1 calc R
C9 C 0.37494(9) 0.66051(18) 0.87684(14) 0.0326(9) Uani 1 1 d .
H9A H 0.3768 0.6936 0.9052 0.049 Uiso 1 1 calc R
H9B H 0.3542 0.6287 0.8799 0.049 Uiso 1 1 calc R
H9C H 0.3716 0.6876 0.8456 0.049 Uiso 1 1 calc R
C10 C 0.41095(10) 0.56801(19) 0.92501(13) 0.0338(9) Uani 1 1 d .
H10A H 0.4151 0.5984 0.9545 0.051 Uiso 1 1 calc R
H10B H 0.4304 0.5326 0.9243 0.051 Uiso 1 1 calc R
H10C H 0.3877 0.5435 0.9264 0.051 Uiso 1 1 calc R
C11 C 0.47442(9) 0.86345(17) 0.85034(12) 0.0213(7) Uani 1 1 d .
C12 C 0.43716(9) 0.89676(17) 0.86147(12) 0.0232(8) Uani 1 1 d .
H12A H 0.4177 0.8715 0.8422 0.035 Uiso 1 1 calc R
H12B H 0.4368 0.9472 0.8520 0.035 Uiso 1 1 calc R
H12C H 0.4336 0.8925 0.8972 0.035 Uiso 1 1 calc R
C13 C 0.48219(9) 0.87432(17) 0.79447(11) 0.0240(8) Uani 1 1 d .
H13A H 0.4622 0.8545 0.7730 0.036 Uiso 1 1 calc R
H13B H 0.5047 0.8500 0.7877 0.036 Uiso 1 1 calc R
H13C H 0.4845 0.9254 0.7876 0.036 Uiso 1 1 calc R
C14 C 0.50384(9) 0.90772(18) 0.88229(12) 0.0282(8) Uani 1 1 d .
H14A H 0.5008 0.9586 0.8748 0.042 Uiso 1 1 calc R
H14B H 0.5280 0.8925 0.8741 0.042 Uiso 1 1 calc R
H14C H 0.5010 0.8996 0.9179 0.042 Uiso 1 1 calc R
C15 C 0.48620(8) 0.78611(17) 0.68481(11) 0.0189(7) Uani 1 1 d .
C16 C 0.51462(9) 0.73472(19) 0.69926(12) 0.0236(8) Uani 1 1 d .
C17 C 0.55103(10) 0.7577(2) 0.69925(13) 0.0317(9) Uani 1 1 d .
H17 H 0.5698 0.7256 0.7097 0.038 Uiso 1 1 calc R
C18 C 0.56009(9) 0.8267(2) 0.68422(13) 0.0342(9) Uani 1 1 d .
H18 H 0.5845 0.8423 0.6872 0.041 Uiso 1 1 calc R
C19 C 0.53270(9) 0.87223(19) 0.66482(12) 0.0281(8) Uani 1 1 d .
H19 H 0.5393 0.9178 0.6530 0.034 Uiso 1 1 calc R
C20 C 0.49543(9) 0.85315(18) 0.66210(11) 0.0211(7) Uani 1 1 d .
C21 C 0.50659(9) 0.65481(18) 0.71261(13) 0.0266(8) Uani 1 1 d .
C22 C 0.48280(10) 0.62062(18) 0.66852(13) 0.0318(9) Uani 1 1 d .
H22A H 0.4607 0.6488 0.6621 0.048 Uiso 1 1 calc R
H22B H 0.4764 0.5718 0.6774 0.048 Uiso 1 1 calc R
H22C H 0.4964 0.6198 0.6385 0.048 Uiso 1 1 calc R
C23 C 0.48760(9) 0.64794(18) 0.76275(12) 0.0302(9) Uani 1 1 d .
H23A H 0.4641 0.6719 0.7594 0.045 Uiso 1 1 calc R
H23B H 0.5027 0.6702 0.7898 0.045 Uiso 1 1 calc R
H23C H 0.4841 0.5974 0.7704 0.045 Uiso 1 1 calc R
C24 C 0.54216(10) 0.6089(2) 0.71995(13) 0.0365(10) Uani 1 1 d .
H24A H 0.5358 0.5590 0.7255 0.055 Uiso 1 1 calc R
H24B H 0.5570 0.6267 0.7489 0.055 Uiso 1 1 calc R
H24C H 0.5558 0.6126 0.6900 0.055 Uiso 1 1 calc R
C25 C 0.46939(9) 0.90787(17) 0.63327(12) 0.0226(8) Uani 1 1 d .
C26 C 0.46879(10) 0.97990(19) 0.66240(15) 0.0386(10) Uani 1 1 d .
H26A H 0.4542 1.0148 0.6427 0.058 Uiso 1 1 calc R
H26B H 0.4935 0.9979 0.6683 0.058 Uiso 1 1 calc R
H26C H 0.4582 0.9723 0.6945 0.058 Uiso 1 1 calc R
C27 C 0.48400(10) 0.9228(2) 0.58017(13) 0.0350(9) Uani 1 1 d .
H27A H 0.4682 0.9573 0.5621 0.053 Uiso 1 1 calc R
H27B H 0.4843 0.8782 0.5612 0.053 Uiso 1 1 calc R
H27C H 0.5086 0.9422 0.5844 0.053 Uiso 1 1 calc R
C28 C 0.42983(9) 0.88234(19) 0.62271(13) 0.0297(9) Uani 1 1 d .
H28A H 0.4176 0.8816 0.6540 0.045 Uiso 1 1 calc R
H28B H 0.4298 0.8343 0.6084 0.045 Uiso 1 1 calc R
H28C H 0.4171 0.9150 0.5991 0.045 Uiso 1 1 calc R
C29 C 0.38943(9) 0.71682(17) 0.56184(12) 0.0197(7) Uani 1 1 d .
C30 C 0.40381(9) 0.64904(17) 0.57508(12) 0.0269(8) Uani 1 1 d .
H30 H 0.3941 0.6229 0.6014 0.032 Uiso 1 1 calc R
C31 C 0.43249(10) 0.6199(2) 0.54948(13) 0.0323(9) Uani 1 1 d .
H31 H 0.4422 0.5746 0.5588 0.039 Uiso 1 1 calc R
C32 C 0.44654(10) 0.6581(2) 0.51036(14) 0.0361(9) Uani 1 1 d .
H32 H 0.4658 0.6384 0.4932 0.043 Uiso 1 1 calc R
C33 C 0.43262(11) 0.7248(2) 0.49627(14) 0.0408(10) Uani 1 1 d .
H33 H 0.4422 0.7500 0.4695 0.049 Uiso 1 1 calc R
C34 C 0.40413(10) 0.75471(19) 0.52188(13) 0.0334(9) Uani 1 1 d .
H34 H 0.3948 0.8002 0.5124 0.040 Uiso 1 1 calc R
C35 C 0.33506(9) 0.83275(17) 0.56626(12) 0.0202(7) Uani 1 1 d .
C36 C 0.31960(11) 0.8290(2) 0.51682(14) 0.0422(11) Uani 1 1 d .
H36 H 0.3190 0.7847 0.4997 0.051 Uiso 1 1 calc R
C37 C 0.30510(12) 0.8900(2) 0.49270(15) 0.0535(13) Uani 1 1 d .
H37 H 0.2947 0.8868 0.4594 0.064 Uiso 1 1 calc R
C38 C 0.30589(10) 0.9559(2) 0.51767(14) 0.0369(10) Uani 1 1 d .
H38 H 0.2959 0.9971 0.5014 0.044 Uiso 1 1 calc R
C39 C 0.32139(9) 0.96068(18) 0.56654(13) 0.0276(8) Uani 1 1 d .
H39 H 0.3222 1.0053 0.5833 0.033 Uiso 1 1 calc R
C40 C 0.33590(8) 0.89923(16) 0.59113(12) 0.0209(7) Uani 1 1 d .
H40 H 0.3462 0.9027 0.6244 0.025 Uiso 1 1 calc R
C41 C 0.31798(9) 0.68565(16) 0.59728(12) 0.0185(7) Uani 1 1 d .
C42 C 0.30874(11) 0.6464(2) 0.55329(14) 0.0422(11) Uani 1 1 d .
H42 H 0.3221 0.6529 0.5247 0.051 Uiso 1 1 calc R
C43 C 0.27984(11) 0.5979(2) 0.55184(15) 0.0476(12) Uani 1 1 d .
H43 H 0.2734 0.5726 0.5219 0.057 Uiso 1 1 calc R
C44 C 0.26044(10) 0.58661(19) 0.59442(14) 0.0347(9) Uani 1 1 d .
H44 H 0.2409 0.5538 0.5935 0.042 Uiso 1 1 calc R
C45 C 0.27033(11) 0.6243(2) 0.63784(14) 0.0417(10) Uani 1 1 d .
H45 H 0.2576 0.6164 0.6669 0.050 Uiso 1 1 calc R
C46 C 0.29901(10) 0.6740(2) 0.63961(13) 0.0342(9) Uani 1 1 d .
H46 H 0.3053 0.6994 0.6695 0.041 Uiso 1 1 calc R
C47 C 0.27196(8) 0.78970(16) 0.73820(11) 0.0173(7) Uani 1 1 d .
C48 C 0.28245(9) 0.84676(16) 0.70760(12) 0.0209(7) Uani 1 1 d .
H48 H 0.3058 0.8672 0.7131 0.025 Uiso 1 1 calc R
C49 C 0.25848(9) 0.87310(18) 0.66921(13) 0.0290(8) Uani 1 1 d .
H49 H 0.2655 0.9119 0.6493 0.035 Uiso 1 1 calc R
C50 C 0.22389(9) 0.8418(2) 0.66019(13) 0.0330(9) Uani 1 1 d .
H50 H 0.2077 0.8598 0.6343 0.040 Uiso 1 1 calc R
C51 C 0.21349(10) 0.7840(2) 0.68956(14) 0.0351(9) Uani 1 1 d .
H51 H 0.1905 0.7624 0.6831 0.042 Uiso 1 1 calc R
C52 C 0.23742(9) 0.75820(18) 0.72848(13) 0.0282(8) Uani 1 1 d .
H52 H 0.2304 0.7194 0.7484 0.034 Uiso 1 1 calc R
C53 C 0.30609(8) 0.81456(16) 0.84027(11) 0.0178(7) Uani 1 1 d .
C54 C 0.27372(9) 0.83983(17) 0.86039(12) 0.0233(8) Uani 1 1 d .
H54 H 0.2508 0.8254 0.8458 0.028 Uiso 1 1 calc R
C55 C 0.27581(9) 0.88616(18) 0.90191(12) 0.0274(8) Uani 1 1 d .
H55 H 0.2543 0.9022 0.9157 0.033 Uiso 1 1 calc R
C56 C 0.30972(9) 0.90868(18) 0.92292(12) 0.0253(8) Uani 1 1 d .
H56 H 0.3111 0.9406 0.9504 0.030 Uiso 1 1 calc R
C57 C 0.34178(9) 0.88377(18) 0.90305(12) 0.0263(8) Uani 1 1 d .
H57 H 0.3646 0.8987 0.9176 0.032 Uiso 1 1 calc R
C58 C 0.34014(9) 0.83722(17) 0.86200(12) 0.0219(7) Uani 1 1 d .
H58 H 0.3618 0.8209 0.8488 0.026 Uiso 1 1 calc R
C59 C 0.28956(9) 0.66649(17) 0.80524(12) 0.0218(7) Uani 1 1 d .
C60 C 0.30281(9) 0.60640(17) 0.78030(13) 0.0264(8) Uani 1 1 d .
H60 H 0.3182 0.6128 0.7538 0.032 Uiso 1 1 calc R
C61 C 0.29313(10) 0.53659(19) 0.79477(15) 0.0353(10) Uani 1 1 d .
H61 H 0.3022 0.4964 0.7781 0.042 Uiso 1 1 calc R
C62 C 0.27013(10) 0.5269(2) 0.83370(15) 0.0381(10) Uani 1 1 d .
H62 H 0.2638 0.4801 0.8434 0.046 Uiso 1 1 calc R
C63 C 0.25648(10) 0.5861(2) 0.85833(14) 0.0358(10) Uani 1 1 d .
H63 H 0.2407 0.5792 0.8843 0.043 Uiso 1 1 calc R
C64 C 0.26614(9) 0.65563(19) 0.84460(13) 0.0271(8) Uani 1 1 d .
H64 H 0.2570 0.6955 0.8616 0.033 Uiso 1 1 calc R
C65 C 0.22312(8) 0.28041(16) 0.12568(11) 0.0138(7) Uani 1 1 d .
C66 C 0.23067(8) 0.23593(16) 0.16939(11) 0.0149(7) Uani 1 1 d .
C67 C 0.22520(9) 0.26584(17) 0.21699(11) 0.0207(7) Uani 1 1 d .
H67 H 0.2309 0.2380 0.2460 0.025 Uiso 1 1 calc R
C68 C 0.21167(9) 0.33494(18) 0.22258(12) 0.0235(8) Uani 1 1 d .
H68 H 0.2095 0.3544 0.2549 0.028 Uiso 1 1 calc R
C69 C 0.20146(9) 0.37497(17) 0.17990(12) 0.0207(7) Uani 1 1 d .
H69 H 0.1911 0.4208 0.1839 0.025 Uiso 1 1 calc R
C70 C 0.20601(8) 0.34958(16) 0.13079(11) 0.0160(7) Uani 1 1 d .
C71 C 0.24354(8) 0.15622(16) 0.16808(11) 0.0159(7) Uani 1 1 d .
C72 C 0.24522(9) 0.12015(16) 0.22104(11) 0.0207(7) Uani 1 1 d .
H72A H 0.2635 0.1441 0.2431 0.031 Uiso 1 1 calc R
H72B H 0.2516 0.0697 0.2179 0.031 Uiso 1 1 calc R
H72C H 0.2216 0.1241 0.2351 0.031 Uiso 1 1 calc R
C73 C 0.28258(8) 0.14972(17) 0.15001(12) 0.0214(7) Uani 1 1 d .
H73A H 0.2995 0.1758 0.1730 0.032 Uiso 1 1 calc R
H73B H 0.2832 0.1700 0.1164 0.032 Uiso 1 1 calc R
H73C H 0.2896 0.0994 0.1493 0.032 Uiso 1 1 calc R
C74 C 0.21603(8) 0.11220(16) 0.13384(11) 0.0184(7) Uani 1 1 d .
H74A H 0.2239 0.0624 0.1330 0.028 Uiso 1 1 calc R
H74B H 0.2148 0.1319 0.0999 0.028 Uiso 1 1 calc R
H74C H 0.1921 0.1147 0.1471 0.028 Uiso 1 1 calc R
C75 C 0.19351(9) 0.39988(17) 0.08603(12) 0.0232(8) Uani 1 1 d .
C76 C 0.22760(11) 0.43965(19) 0.06848(14) 0.0406(10) Uani 1 1 d .
H76A H 0.2461 0.4047 0.0608 0.061 Uiso 1 1 calc R
H76B H 0.2373 0.4714 0.0951 0.061 Uiso 1 1 calc R
H76C H 0.2208 0.4677 0.0385 0.061 Uiso 1 1 calc R
C77 C 0.17275(10) 0.35886(18) 0.04300(12) 0.0315(9) Uani 1 1 d .
H77A H 0.1511 0.3368 0.0554 0.047 Uiso 1 1 calc R
H77B H 0.1884 0.3217 0.0305 0.047 Uiso 1 1 calc R
H77C H 0.1656 0.3921 0.0159 0.047 Uiso 1 1 calc R
C78 C 0.16615(11) 0.45864(19) 0.10208(13) 0.0407(11) Uani 1 1 d .
H78A H 0.1571 0.4858 0.0726 0.061 Uiso 1 1 calc R
H78B H 0.1785 0.4910 0.1263 0.061 Uiso 1 1 calc R
H78C H 0.1458 0.4357 0.1173 0.061 Uiso 1 1 calc R
C79 C 0.17746(8) 0.18421(15) -0.06850(11) 0.0135(7) Uani 1 1 d .
C80 C 0.17311(8) 0.21518(16) -0.11817(11) 0.0146(7) Uani 1 1 d .
C81 C 0.15395(8) 0.17438(17) -0.15590(12) 0.0182(7) Uani 1 1 d .
H81 H 0.1520 0.1923 -0.1891 0.022 Uiso 1 1 calc R
C82 C 0.13775(8) 0.10837(17) -0.14590(12) 0.0198(7) Uani 1 1 d .
H82 H 0.1278 0.0792 -0.1723 0.024 Uiso 1 1 calc R
C83 C 0.13680(8) 0.08700(16) -0.09600(11) 0.0172(7) Uani 1 1 d .
H83 H 0.1237 0.0451 -0.0888 0.021 Uiso 1 1 calc R
C84 C 0.15452(8) 0.12505(16) -0.05564(11) 0.0135(7) Uani 1 1 d .
C85 C 0.18786(8) 0.29121(16) -0.13224(11) 0.0169(7) Uani 1 1 d .
C86 C 0.16700(9) 0.32014(17) -0.18117(11) 0.0237(8) Uani 1 1 d .
H86A H 0.1409 0.3188 -0.1772 0.035 Uiso 1 1 calc R
H86B H 0.1726 0.2902 -0.2096 0.035 Uiso 1 1 calc R
H86C H 0.1745 0.3693 -0.1872 0.035 Uiso 1 1 calc R
C87 C 0.22891(8) 0.28744(16) -0.14174(11) 0.0197(7) Uani 1 1 d .
H87A H 0.2369 0.3338 -0.1538 0.030 Uiso 1 1 calc R
H87B H 0.2328 0.2508 -0.1669 0.030 Uiso 1 1 calc R
H87C H 0.2428 0.2754 -0.1105 0.030 Uiso 1 1 calc R
C88 C 0.18123(8) 0.34702(16) -0.09090(11) 0.0192(7) Uani 1 1 d .
H88A H 0.1944 0.3327 -0.0596 0.029 Uiso 1 1 calc R
H88B H 0.1553 0.3497 -0.0860 0.029 Uiso 1 1 calc R
H88C H 0.1899 0.3939 -0.1011 0.029 Uiso 1 1 calc R
C89 C 0.14671(8) 0.10056(17) -0.00119(11) 0.0187(7) Uani 1 1 d .
C90 C 0.10697(10) 0.0708(2) -0.00050(13) 0.0388(10) Uani 1 1 d .
H90A H 0.1012 0.0622 0.0341 0.058 Uiso 1 1 calc R
H90B H 0.1050 0.0260 -0.0193 0.058 Uiso 1 1 calc R
H90C H 0.0900 0.1058 -0.0159 0.058 Uiso 1 1 calc R
C91 C 0.14831(9) 0.16459(17) 0.03599(12) 0.0245(8) Uani 1 1 d .
H91A H 0.1413 0.1484 0.0687 0.037 Uiso 1 1 calc R
H91B H 0.1316 0.2020 0.0234 0.037 Uiso 1 1 calc R
H91C H 0.1730 0.1837 0.0393 0.037 Uiso 1 1 calc R
C92 C 0.17278(10) 0.03958(17) 0.01742(12) 0.0277(8) Uani 1 1 d .
H92A H 0.1978 0.0560 0.0170 0.042 Uiso 1 1 calc R
H92B H 0.1692 -0.0019 -0.0046 0.042 Uiso 1 1 calc R
H92C H 0.1677 0.0262 0.0516 0.042 Uiso 1 1 calc R
C93 C 0.28947(9) 0.09397(16) -0.13875(11) 0.0174(7) Uani 1 1 d .
C94 C 0.30812(9) 0.04580(16) -0.16905(12) 0.0224(8) Uani 1 1 d .
H94 H 0.3338 0.0463 -0.1680 0.027 Uiso 1 1 calc R
C95 C 0.28868(10) -0.00234(17) -0.20045(12) 0.0275(8) Uani 1 1 d .
H95 H 0.3012 -0.0340 -0.2208 0.033 Uiso 1 1 calc R
C96 C 0.25066(10) -0.00401(17) -0.20201(13) 0.0270(8) Uani 1 1 d .
H96 H 0.2377 -0.0362 -0.2239 0.032 Uiso 1 1 calc R
C97 C 0.23177(9) 0.04193(17) -0.17123(13) 0.0268(8) Uani 1 1 d .
H97 H 0.2062 0.0399 -0.1717 0.032 Uiso 1 1 calc R
C98 C 0.25131(9) 0.09131(16) -0.13944(12) 0.0209(7) Uani 1 1 d .
H98 H 0.2387 0.1224 -0.1187 0.025 Uiso 1 1 calc R
C99 C 0.32466(8) 0.23410(17) -0.14719(11) 0.0178(7) Uani 1 1 d .
C100 C 0.33059(9) 0.21924(18) -0.19782(12) 0.0235(8) Uani 1 1 d .
H100 H 0.3285 0.1717 -0.2099 0.028 Uiso 1 1 calc R
C101 C 0.33953(9) 0.27483(19) -0.23029(13) 0.0273(8) Uani 1 1 d .
H101 H 0.3436 0.2646 -0.2641 0.033 Uiso 1 1 calc R
C102 C 0.34233(8) 0.34508(19) -0.21268(14) 0.0280(8) Uani 1 1 d .
H102 H 0.3482 0.3824 -0.2346 0.034 Uiso 1 1 calc R
C103 C 0.33636(9) 0.36037(18) -0.16230(13) 0.0271(8) Uani 1 1 d .
H103 H 0.3383 0.4080 -0.1504 0.033 Uiso 1 1 calc R
C104 C 0.32750(9) 0.30501(17) -0.12957(13) 0.0239(8) Uani 1 1 d .
H104 H 0.3235 0.3154 -0.0958 0.029 Uiso 1 1 calc R
C105 C 0.35609(9) 0.12368(16) -0.07755(11) 0.0183(7) Uani 1 1 d .
C106 C 0.35478(9) 0.07835(17) -0.03545(12) 0.0235(8) Uani 1 1 d .
H106 H 0.3329 0.0734 -0.0193 0.028 Uiso 1 1 calc R
C107 C 0.38598(10) 0.04034(18) -0.01729(13) 0.0292(8) Uani 1 1 d .
H107 H 0.3850 0.0102 0.0110 0.035 Uiso 1 1 calc R
C108 C 0.41823(10) 0.04711(19) -0.04096(13) 0.0317(9) Uani 1 1 d .
H108 H 0.4390 0.0208 -0.0292 0.038 Uiso 1 1 calc R
C109 C 0.42000(10) 0.0930(2) -0.08243(14) 0.0388(10) Uani 1 1 d .
H109 H 0.4421 0.0984 -0.0979 0.047 Uiso 1 1 calc R
C110 C 0.38895(9) 0.13131(19) -0.10108(13) 0.0295(9) Uani 1 1 d .
H110 H 0.3902 0.1618 -0.1292 0.035 Uiso 1 1 calc R
C111 C 0.34745(8) 0.33077(16) 0.11655(11) 0.0172(7) Uani 1 1 d .
C112 C 0.37731(9) 0.37594(16) 0.13160(12) 0.0225(8) Uani 1 1 d .
H112 H 0.3998 0.3702 0.1171 0.027 Uiso 1 1 calc R
C113 C 0.37317(9) 0.42913(17) 0.16814(13) 0.0270(8) Uani 1 1 d .
H113 H 0.3929 0.4593 0.1781 0.032 Uiso 1 1 calc R
C114 C 0.34001(10) 0.43750(18) 0.18983(13) 0.0276(8) Uani 1 1 d .
H114 H 0.3376 0.4729 0.2147 0.033 Uiso 1 1 calc R
C115 C 0.31012(9) 0.39360(17) 0.17495(12) 0.0251(8) Uani 1 1 d .
H115 H 0.2877 0.3999 0.1895 0.030 Uiso 1 1 calc R
C116 C 0.31390(9) 0.34034(16) 0.13833(11) 0.0192(7) Uani 1 1 d .
H116 H 0.2939 0.3108 0.1282 0.023 Uiso 1 1 calc R
C117 C 0.37071(8) 0.18073(16) 0.11240(11) 0.0165(7) Uani 1 1 d .
C118 C 0.35843(9) 0.11064(17) 0.10178(12) 0.0213(7) Uani 1 1 d .
H118 H 0.3413 0.1023 0.0744 0.026 Uiso 1 1 calc R
C119 C 0.37152(9) 0.05288(17) 0.13178(13) 0.0265(8) Uani 1 1 d .
H119 H 0.3631 0.0060 0.1245 0.032 Uiso 1 1 calc R
C120 C 0.39701(9) 0.06462(18) 0.17233(13) 0.0268(8) Uani 1 1 d .
H120 H 0.4059 0.0257 0.1922 0.032 Uiso 1 1 calc R
C121 C 0.40923(9) 0.13417(18) 0.18310(12) 0.0255(8) Uani 1 1 d .
H121 H 0.4263 0.1423 0.2105 0.031 Uiso 1 1 calc R
C122 C 0.39635(8) 0.19206(17) 0.15339(12) 0.0212(7) Uani 1 1 d .
H122 H 0.4049 0.2389 0.1608 0.025 Uiso 1 1 calc R
C123 C 0.38428(9) 0.27842(18) 0.02882(12) 0.0218(8) Uani 1 1 d .
C124 C 0.37913(10) 0.3414(2) 0.00034(14) 0.0387(10) Uani 1 1 d .
H124 H 0.3599 0.3729 0.0064 0.046 Uiso 1 1 calc R
C125 C 0.40307(12) 0.3574(2) -0.03768(16) 0.0508(12) Uani 1 1 d .
H125 H 0.3997 0.3992 -0.0574 0.061 Uiso 1 1 calc R
C126 C 0.43167(12) 0.3106(3) -0.04562(15) 0.0502(12) Uani 1 1 d .
H126 H 0.4477 0.3218 -0.0706 0.060 Uiso 1 1 calc R
C127 C 0.43715(11) 0.2484(2) -0.01796(14) 0.0420(10) Uani 1 1 d .
H127 H 0.4568 0.2177 -0.0237 0.050 Uiso 1 1 calc R
C128 C 0.41312(9) 0.2316(2) 0.01880(12) 0.0281(8) Uani 1 1 d .
H128 H 0.4162 0.1885 0.0371 0.034 Uiso 1 1 calc R
C129 C 0.12888(8) 0.78610(16) 0.38980(11) 0.0161(7) Uani 1 1 d .
C130 C 0.13568(8) 0.84404(16) 0.42533(11) 0.0180(7) Uani 1 1 d .
C131 C 0.16492(10) 0.83610(19) 0.46213(13) 0.0335(9) Uani 1 1 d .
H131 H 0.1699 0.8736 0.4853 0.040 Uiso 1 1 calc R
C132 C 0.18663(11) 0.7745(2) 0.46527(15) 0.0478(12) Uani 1 1 d .
H132 H 0.2062 0.7711 0.4898 0.057 Uiso 1 1 calc R
C133 C 0.17906(10) 0.71838(19) 0.43186(14) 0.0343(9) Uani 1 1 d .
H133 H 0.1936 0.6767 0.4347 0.041 Uiso 1 1 calc R
C134 C 0.15049(9) 0.72121(16) 0.39381(12) 0.0197(7) Uani 1 1 d .
C135 C 0.11339(9) 0.91517(16) 0.42542(11) 0.0179(7) Uani 1 1 d .
C136 C 0.07201(8) 0.90005(16) 0.42877(12) 0.0205(7) Uani 1 1 d .
H13D H 0.0633 0.8695 0.4008 0.031 Uiso 1 1 calc R
H13E H 0.0587 0.9452 0.4272 0.031 Uiso 1 1 calc R
H13F H 0.0681 0.8760 0.4604 0.031 Uiso 1 1 calc R
C137 C 0.11999(9) 0.95988(16) 0.37752(11) 0.0207(7) Uani 1 1 d .
H13G H 0.1457 0.9725 0.3776 0.031 Uiso 1 1 calc R
H13H H 0.1054 1.0035 0.3774 0.031 Uiso 1 1 calc R
H13I H 0.1130 0.9316 0.3477 0.031 Uiso 1 1 calc R
C138 C 0.12488(9) 0.96447(17) 0.47082(12) 0.0240(8) Uani 1 1 d .
H13J H 0.1214 0.9390 0.5020 0.036 Uiso 1 1 calc R
H13K H 0.1100 1.0077 0.4693 0.036 Uiso 1 1 calc R
H13L H 0.1504 0.9775 0.4696 0.036 Uiso 1 1 calc R
C139 C 0.14309(8) 0.65399(16) 0.36003(12) 0.0174(7) Uani 1 1 d .
C140 C 0.14653(9) 0.67136(16) 0.30372(11) 0.0208(7) Uani 1 1 d .
H14D H 0.1297 0.7098 0.2935 0.031 Uiso 1 1 calc R
H14E H 0.1407 0.6287 0.2836 0.031 Uiso 1 1 calc R
H14F H 0.1713 0.6865 0.2987 0.031 Uiso 1 1 calc R
C141 C 0.10538(8) 0.62154(16) 0.36987(12) 0.0220(8) Uani 1 1 d .
H14G H 0.1057 0.6046 0.4045 0.033 Uiso 1 1 calc R
H14H H 0.1002 0.5815 0.3470 0.033 Uiso 1 1 calc R
H14I H 0.0867 0.6581 0.3643 0.033 Uiso 1 1 calc R
C142 C 0.17098(8) 0.59234(16) 0.37200(12) 0.0221(8) Uani 1 1 d .
H14J H 0.1954 0.6090 0.3660 0.033 Uiso 1 1 calc R
H14K H 0.1648 0.5513 0.3504 0.033 Uiso 1 1 calc R
H14L H 0.1701 0.5782 0.4071 0.033 Uiso 1 1 calc R
C143 C 0.12046(8) 0.82172(15) 0.18377(11) 0.0135(6) Uani 1 1 d .
C144 C 0.11647(8) 0.77998(15) 0.13795(11) 0.0157(7) Uani 1 1 d .
C145 C 0.13528(9) 0.80315(17) 0.09632(12) 0.0228(8) Uani 1 1 d .
H145 H 0.1322 0.7773 0.0659 0.027 Uiso 1 1 calc R
C146 C 0.15815(10) 0.86260(18) 0.09855(13) 0.0295(9) Uani 1 1 d .
H146 H 0.1692 0.8784 0.0696 0.035 Uiso 1 1 calc R
C147 C 0.16448(9) 0.89831(17) 0.14396(12) 0.0239(8) Uani 1 1 d .
H147 H 0.1809 0.9372 0.1457 0.029 Uiso 1 1 calc R
C148 C 0.14716(8) 0.87858(15) 0.18768(11) 0.0157(7) Uani 1 1 d .
C149 C 0.09500(9) 0.70821(16) 0.13206(11) 0.0180(7) Uani 1 1 d .
C150 C 0.10995(9) 0.65502(16) 0.17340(12) 0.0220(8) Uani 1 1 d .
H15A H 0.1057 0.6744 0.2064 0.033 Uiso 1 1 calc R
H15B H 0.1360 0.6482 0.1707 0.033 Uiso 1 1 calc R
H15C H 0.0975 0.6091 0.1690 0.033 Uiso 1 1 calc R
C151 C 0.10011(10) 0.67042(17) 0.08081(12) 0.0280(8) Uani 1 1 d .
H15D H 0.1260 0.6635 0.0768 0.042 Uiso 1 1 calc R
H15E H 0.0896 0.7002 0.0535 0.042 Uiso 1 1 calc R
H15F H 0.0879 0.6240 0.0802 0.042 Uiso 1 1 calc R
C152 C 0.05336(8) 0.72016(17) 0.13559(12) 0.0228(8) Uani 1 1 d .
H15G H 0.0408 0.6742 0.1329 0.034 Uiso 1 1 calc R
H15H H 0.0442 0.7515 0.1084 0.034 Uiso 1 1 calc R
H15I H 0.0490 0.7423 0.1677 0.034 Uiso 1 1 calc R
C153 C 0.15744(8) 0.92107(16) 0.23700(11) 0.0172(7) Uani 1 1 d .
C154 C 0.12712(9) 0.97768(17) 0.24459(12) 0.0272(8) Uani 1 1 d .
H15J H 0.1257 1.0111 0.2164 0.041 Uiso 1 1 calc R
H15K H 0.1329 1.0039 0.2757 0.041 Uiso 1 1 calc R
H15L H 0.1038 0.9534 0.2464 0.041 Uiso 1 1 calc R
C155 C 0.16417(8) 0.87035(16) 0.28291(11) 0.0194(7) Uani 1 1 d .
H15M H 0.1412 0.8487 0.2911 0.029 Uiso 1 1 calc R
H15N H 0.1743 0.8978 0.3117 0.029 Uiso 1 1 calc R
H15O H 0.1812 0.8328 0.2748 0.029 Uiso 1 1 calc R
C156 C 0.19337(9) 0.96422(19) 0.23400(13) 0.0322(9) Uani 1 1 d .
H15P H 0.2131 0.9315 0.2272 0.048 Uiso 1 1 calc R
H15Q H 0.1991 0.9886 0.2658 0.048 Uiso 1 1 calc R
H15R H 0.1904 0.9995 0.2071 0.048 Uiso 1 1 calc R
C157 C -0.00048(8) 0.91256(15) 0.15356(11) 0.0143(7) Uani 1 1 d .
C158 C 0.03758(8) 0.92010(16) 0.15360(11) 0.0170(7) Uani 1 1 d .
H158 H 0.0529 0.8880 0.1724 0.020 Uiso 1 1 calc R
C159 C 0.05290(9) 0.97524(16) 0.12580(12) 0.0216(7) Uani 1 1 d .
H159 H 0.0784 0.9802 0.1259 0.026 Uiso 1 1 calc R
C160 C 0.03001(9) 1.02265(17) 0.09799(12) 0.0241(8) Uani 1 1 d .
H160 H 0.0402 1.0597 0.0794 0.029 Uiso 1 1 calc R
C161 C -0.00791(9) 1.01559(17) 0.09752(12) 0.0221(8) Uani 1 1 d .
H161 H -0.0231 1.0477 0.0785 0.027 Uiso 1 1 calc R
C162 C -0.02336(9) 0.96105(16) 0.12525(11) 0.0177(7) Uani 1 1 d .
H162 H -0.0489 0.9566 0.1251 0.021 Uiso 1 1 calc R
C163 C -0.03992(8) 0.77153(15) 0.15608(11) 0.0132(6) Uani 1 1 d .
C164 C -0.06246(8) 0.78504(16) 0.11226(11) 0.0182(7) Uani 1 1 d .
H164 H -0.0667 0.8327 0.1014 0.022 Uiso 1 1 calc R
C165 C -0.07863(9) 0.72793(17) 0.08465(12) 0.0225(7) Uani 1 1 d .
H165 H -0.0938 0.7371 0.0554 0.027 Uiso 1 1 calc R
C166 C -0.07208(9) 0.65719(18) 0.10073(12) 0.0251(8) Uani 1 1 d .
H166 H -0.0829 0.6188 0.0821 0.030 Uiso 1 1 calc R
C167 C -0.04973(9) 0.64277(17) 0.14416(12) 0.0226(8) Uani 1 1 d .
H167 H -0.0456 0.5950 0.1547 0.027 Uiso 1 1 calc R
C168 C -0.03354(8) 0.69982(16) 0.17185(12) 0.0184(7) Uani 1 1 d .
H168 H -0.0184 0.6903 0.2010 0.022 Uiso 1 1 calc R
C169 C -0.05322(8) 0.88624(15) 0.22837(10) 0.0124(6) Uani 1 1 d .
C170 C -0.05292(8) 0.96137(15) 0.23607(11) 0.0158(7) Uani 1 1 d .
H170 H -0.0340 0.9895 0.2242 0.019 Uiso 1 1 calc R
C171 C -0.08065(9) 0.99383(16) 0.26126(11) 0.0191(7) Uani 1 1 d .
H171 H -0.0807 1.0441 0.2654 0.023 Uiso 1 1 calc R
C172 C -0.10829(9) 0.95248(16) 0.28032(11) 0.0188(7) Uani 1 1 d .
H172 H -0.1269 0.9749 0.2973 0.023 Uiso 1 1 calc R
C173 C -0.10833(8) 0.87755(16) 0.27422(11) 0.0162(7) Uani 1 1 d .
H173 H -0.1267 0.8496 0.2876 0.019 Uiso 1 1 calc R
C174 C -0.08116(8) 0.84448(15) 0.24827(11) 0.0138(7) Uani 1 1 d .
H174 H -0.0814 0.7942 0.2439 0.017 Uiso 1 1 calc R
C175 C -0.05136(8) 0.73259(16) 0.35580(11) 0.0152(7) Uani 1 1 d .
C176 C -0.04719(9) 0.67748(15) 0.31977(11) 0.0182(7) Uani 1 1 d .
H176 H -0.0237 0.6630 0.3117 0.022 Uiso 1 1 calc R
C177 C -0.07793(9) 0.64488(17) 0.29636(12) 0.0228(8) Uani 1 1 d .
H177 H -0.0752 0.6082 0.2725 0.027 Uiso 1 1 calc R
C178 C -0.11290(9) 0.66632(17) 0.30810(12) 0.0223(8) Uani 1 1 d .
H178 H -0.1335 0.6443 0.2919 0.027 Uiso 1 1 calc R
C179 C -0.11731(9) 0.72000(17) 0.34361(12) 0.0218(7) Uani 1 1 d .
H179 H -0.1409 0.7339 0.3516 0.026 Uiso 1 1 calc R
C180 C -0.08656(9) 0.75352(16) 0.36760(12) 0.0197(7) Uani 1 1 d .
H180 H -0.0895 0.7900 0.3916 0.024 Uiso 1 1 calc R
C181 C -0.02373(8) 0.86039(16) 0.41042(11) 0.0152(7) Uani 1 1 d .
C182 C -0.02994(9) 0.91907(17) 0.37753(12) 0.0216(7) Uani 1 1 d .
H182 H -0.0280 0.9129 0.3427 0.026 Uiso 1 1 calc R
C183 C -0.03904(9) 0.98631(18) 0.39631(13) 0.0295(9) Uani 1 1 d .
H183 H -0.0433 1.0254 0.3742 0.035 Uiso 1 1 calc R
C184 C -0.04183(10) 0.99562(18) 0.44817(13) 0.0312(9) Uani 1 1 d .
H184 H -0.0477 1.0411 0.4608 0.037 Uiso 1 1 calc R
C185 C -0.03589(10) 0.93785(19) 0.48118(13) 0.0309(9) Uani 1 1 d .
H185 H -0.0381 0.9442 0.5160 0.037 Uiso 1 1 calc R
C186 C -0.02667(9) 0.87036(18) 0.46237(12) 0.0242(8) Uani 1 1 d .
H186 H -0.0224 0.8315 0.4847 0.029 Uiso 1 1 calc R
C187 C 0.00817(9) 0.72063(16) 0.43591(11) 0.0174(7) Uani 1 1 d .
C188 C 0.04625(9) 0.71612(16) 0.44402(12) 0.0215(7) Uani 1 1 d .
H188 H 0.0613 0.7392 0.4217 0.026 Uiso 1 1 calc R
C189 C 0.06180(10) 0.67743(18) 0.48513(13) 0.0294(9) Uani 1 1 d .
H189 H 0.0873 0.6742 0.4904 0.035 Uiso 1 1 calc R
C190 C 0.03948(12) 0.64367(19) 0.51819(13) 0.0378(10) Uani 1 1 d .
H190 H 0.0500 0.6180 0.5460 0.045 Uiso 1 1 calc R
C191 C 0.00157(12) 0.64757(18) 0.51041(13) 0.0348(9) Uani 1 1 d .
H191 H -0.0133 0.6242 0.5328 0.042 Uiso 1 1 calc R
C192 C -0.01432(10) 0.68617(17) 0.46943(12) 0.0235(8) Uani 1 1 d .
H192 H -0.0399 0.6891 0.4643 0.028 Uiso 1 1 calc R

loop_
_atom_site_aniso_label
_atom_site_aniso_U_11
_atom_site_aniso_U_22
_atom_site_aniso_U_33
_atom_site_aniso_U_23
_atom_site_aniso_U_13
_atom_site_aniso_U_12
U1 0.01430(6) 0.01375(6) 0.01501(6) -0.00043(5) 0.00158(5) 0.00148(5)
U2 0.01249(6) 0.01384(6) 0.01010(6) -0.00123(5) 0.00123(4) -0.00118(5)
U3 0.01224(6) 0.01045(6) 0.01102(6) 0.00030(5) 0.00083(4) -0.00019(5)
Cl1 0.0317(5) 0.0151(4) 0.0284(5) -0.0026(3) 0.0029(4) 0.0014(3)
Cl2 0.0250(5) 0.0144(4) 0.0247(4) -0.0001(3) 0.0008(4) 0.0024(3)
Cl3 0.0297(5) 0.0149(4) 0.0258(5) 0.0000(3) 0.0060(4) -0.0012(3)
Cl4 0.0299(5) 0.0154(4) 0.0213(4) -0.0004(3) 0.0047(4) -0.0045(3)
Cl5 0.0190(4) 0.0117(4) 0.0202(4) -0.0012(3) 0.0018(3) 0.0000(3)
Cl6 0.0252(5) 0.0131(4) 0.0228(4) -0.0018(3) -0.0023(4) 0.0020(3)
P1 0.0204(5) 0.0154(4) 0.0149(4) -0.0007(3) 0.0008(3) -0.0016(3)
P2 0.0139(4) 0.0162(4) 0.0194(4) 0.0013(3) 0.0017(3) 0.0007(3)
P3 0.0174(4) 0.0187(4) 0.0128(4) -0.0005(3) 0.0037(3) 0.0023(3)
P4 0.0133(4) 0.0179(4) 0.0147(4) 0.0009(3) -0.0006(3) -0.0024(3)
P5 0.0135(4) 0.0117(4) 0.0120(4) -0.0009(3) -0.0004(3) -0.0006(3)
P6 0.0161(4) 0.0137(4) 0.0121(4) -0.0004(3) 0.0036(3) 0.0003(3)
O1 0.0170(12) 0.0148(11) 0.0172(11) 0.0009(9) 0.0024(9) -0.0003(9)
O2 0.0149(12) 0.0197(12) 0.0189(12) -0.0015(9) 0.0029(9) 0.0011(9)
O3 0.0212(12) 0.0165(11) 0.0178(12) 0.0001(9) 0.0013(9) -0.0011(9)
O4 0.0174(12) 0.0152(11) 0.0192(12) -0.0007(9) 0.0006(9) 0.0010(9)
O5 0.0164(11) 0.0139(11) 0.0106(11) -0.0020(9) 0.0017(9) 0.0005(9)
O6 0.0141(11) 0.0193(11) 0.0122(11) 0.0002(9) 0.0005(9) -0.0026(9)
O7 0.0191(12) 0.0194(12) 0.0134(11) -0.0002(9) 0.0057(9) 0.0032(9)
O8 0.0145(11) 0.0196(11) 0.0160(11) 0.0008(9) -0.0006(9) -0.0032(9)
O9 0.0138(11) 0.0128(11) 0.0142(11) -0.0002(9) -0.0001(9) -0.0004(9)
O10 0.0165(11) 0.0126(11) 0.0134(11) 0.0002(9) 0.0024(9) -0.0005(9)
O11 0.0140(11) 0.0133(11) 0.0152(11) 0.0008(9) -0.0008(9) -0.0002(9)
O12 0.0150(11) 0.0142(11) 0.0133(11) -0.0019(9) 0.0018(9) -0.0004(9)
C1 0.0122(16) 0.0218(17) 0.0130(16) -0.0016(13) 0.0021(13) 0.0047(13)
C2 0.0227(19) 0.0181(17) 0.0181(17) -0.0031(14) 0.0005(14) 0.0030(14)
C3 0.028(2) 0.0248(19) 0.0222(19) 0.0042(15) -0.0026(16) 0.0078(16)
C4 0.023(2) 0.038(2) 0.031(2) 0.0002(17) -0.0067(16) 0.0094(17)
C5 0.0188(19) 0.033(2) 0.0258(19) -0.0016(16) -0.0018(15) -0.0020(15)
C6 0.0221(18) 0.0238(18) 0.0137(16) -0.0020(14) 0.0063(14) -0.0002(14)
C7 0.027(2) 0.0169(17) 0.0240(19) 0.0050(14) -0.0013(15) 0.0009(14)
C8 0.048(3) 0.026(2) 0.039(2) 0.0001(18) 0.007(2) -0.0117(18)
C9 0.022(2) 0.033(2) 0.043(2) 0.0164(18) 0.0011(17) -0.0028(16)
C10 0.031(2) 0.033(2) 0.038(2) 0.0143(17) 0.0025(18) 0.0014(17)
C11 0.0198(18) 0.0260(19) 0.0183(18) -0.0017(14) 0.0013(14) -0.0046(14)
C12 0.028(2) 0.0182(18) 0.0236(19) -0.0016(14) 0.0017(15) -0.0023(15)
C13 0.0239(19) 0.0287(19) 0.0199(18) -0.0024(15) 0.0040(15) -0.0067(15)
C14 0.030(2) 0.033(2) 0.0222(19) -0.0016(16) 0.0011(16) -0.0094(16)
C15 0.0147(17) 0.0270(19) 0.0149(17) -0.0080(14) 0.0015(13) -0.0016(14)
C16 0.0207(19) 0.038(2) 0.0126(17) -0.0056(15) 0.0031(14) 0.0053(16)
C17 0.021(2) 0.052(3) 0.0218(19) -0.0016(18) 0.0034(15) 0.0102(18)
C18 0.0127(19) 0.062(3) 0.028(2) -0.0031(19) -0.0010(16) -0.0097(18)
C19 0.024(2) 0.038(2) 0.0225(19) -0.0061(16) 0.0044(16) -0.0096(17)
C20 0.0218(19) 0.0303(19) 0.0117(17) -0.0075(14) 0.0058(14) -0.0054(15)
C21 0.025(2) 0.030(2) 0.026(2) -0.0023(16) 0.0066(16) 0.0125(16)
C22 0.033(2) 0.030(2) 0.033(2) -0.0077(17) 0.0053(17) 0.0087(17)
C23 0.031(2) 0.031(2) 0.029(2) 0.0014(16) 0.0046(17) 0.0154(17)
C24 0.036(2) 0.046(2) 0.028(2) -0.0005(18) 0.0089(18) 0.0172(19)
C25 0.0196(19) 0.0243(18) 0.0247(19) -0.0023(15) 0.0082(15) -0.0035(15)
C26 0.031(2) 0.031(2) 0.054(3) -0.0120(19) 0.0076(19) -0.0027(17)
C27 0.031(2) 0.040(2) 0.035(2) 0.0078(18) 0.0061(18) -0.0021(18)
C28 0.023(2) 0.033(2) 0.033(2) 0.0111(17) -0.0007(16) -0.0049(16)
C29 0.0207(18) 0.0225(18) 0.0160(17) -0.0036(14) 0.0023(14) -0.0041(14)
C30 0.037(2) 0.0231(19) 0.0214(19) 0.0013(15) 0.0043(16) 0.0026(16)
C31 0.034(2) 0.036(2) 0.026(2) -0.0086(17) -0.0003(17) 0.0080(18)
C32 0.032(2) 0.049(3) 0.029(2) -0.0154(19) 0.0090(18) 0.0019(19)
C33 0.046(3) 0.052(3) 0.028(2) -0.0057(19) 0.0210(19) -0.010(2)
C34 0.049(3) 0.028(2) 0.024(2) 0.0030(16) 0.0087(18) -0.0032(18)
C35 0.0216(18) 0.0175(17) 0.0214(18) 0.0017(14) 0.0002(14) -0.0021(14)
C36 0.067(3) 0.027(2) 0.031(2) -0.0058(17) -0.018(2) 0.007(2)
C37 0.079(3) 0.046(3) 0.032(2) -0.001(2) -0.022(2) 0.020(2)
C38 0.048(3) 0.029(2) 0.034(2) 0.0116(18) 0.0009(19) 0.0126(18)
C39 0.030(2) 0.0198(18) 0.033(2) 0.0005(16) 0.0049(17) 0.0021(15)
C40 0.0198(18) 0.0221(18) 0.0207(18) -0.0010(14) 0.0017(14) -0.0017(14)
C41 0.0209(18) 0.0149(17) 0.0200(18) -0.0011(14) 0.0039(14) -0.0020(13)
C42 0.055(3) 0.044(2) 0.029(2) -0.0127(19) 0.017(2) -0.024(2)
C43 0.059(3) 0.045(3) 0.040(3) -0.018(2) 0.013(2) -0.033(2)
C44 0.037(2) 0.031(2) 0.037(2) -0.0073(18) 0.0134(19) -0.0199(18)
C45 0.045(3) 0.049(3) 0.034(2) -0.0099(19) 0.020(2) -0.024(2)
C46 0.035(2) 0.043(2) 0.025(2) -0.0084(17) 0.0067(17) -0.0133(18)
C47 0.0179(17) 0.0182(17) 0.0163(17) -0.0007(13) 0.0042(14) 0.0030(13)
C48 0.0168(18) 0.0207(18) 0.0255(19) -0.0032(14) 0.0032(15) -0.0020(14)
C49 0.026(2) 0.027(2) 0.033(2) 0.0099(16) 0.0016(17) 0.0042(16)
C50 0.024(2) 0.042(2) 0.031(2) 0.0083(18) -0.0078(17) 0.0046(17)
C51 0.0174(19) 0.042(2) 0.045(2) 0.0096(19) -0.0052(17) -0.0046(17)
C52 0.0213(19) 0.031(2) 0.033(2) 0.0069(16) 0.0028(16) -0.0013(16)
C53 0.0188(18) 0.0175(17) 0.0174(17) 0.0036(13) 0.0037(14) 0.0009(13)
C54 0.0180(18) 0.030(2) 0.0214(19) -0.0020(15) 0.0018(15) -0.0008(15)
C55 0.024(2) 0.033(2) 0.026(2) -0.0013(16) 0.0086(16) 0.0041(16)
C56 0.032(2) 0.0248(19) 0.0188(18) -0.0028(15) 0.0027(16) 0.0014(16)
C57 0.023(2) 0.030(2) 0.025(2) -0.0033(16) -0.0025(16) -0.0002(16)
C58 0.0169(18) 0.0224(18) 0.0265(19) 0.0005(15) 0.0026(15) 0.0043(14)
C59 0.0176(18) 0.0226(18) 0.0245(19) 0.0047(15) -0.0035(15) -0.0045(14)
C60 0.027(2) 0.0230(19) 0.028(2) -0.0012(15) -0.0059(16) -0.0049(15)
C61 0.035(2) 0.021(2) 0.047(3) -0.0024(17) -0.017(2) -0.0032(17)
C62 0.035(2) 0.029(2) 0.048(3) 0.0131(19) -0.017(2) -0.0115(18)
C63 0.033(2) 0.042(2) 0.031(2) 0.0141(19) -0.0044(18) -0.0172(19)
C64 0.024(2) 0.031(2) 0.025(2) 0.0051(16) -0.0043(16) -0.0060(16)
C65 0.0108(16) 0.0191(17) 0.0120(16) -0.0045(13) 0.0027(12) -0.0067(13)
C66 0.0115(16) 0.0189(16) 0.0145(16) -0.0003(13) 0.0026(13) -0.0048(13)
C67 0.0257(19) 0.0246(18) 0.0120(16) 0.0013(14) 0.0023(14) -0.0048(15)
C68 0.029(2) 0.029(2) 0.0128(17) -0.0063(15) 0.0045(15) 0.0003(16)
C69 0.0218(19) 0.0196(17) 0.0212(18) -0.0057(14) 0.0046(15) 0.0009(14)
C70 0.0141(17) 0.0172(17) 0.0171(17) -0.0008(13) 0.0034(13) -0.0031(13)
C71 0.0162(17) 0.0193(17) 0.0121(16) 0.0048(13) -0.0001(13) -0.0031(13)
C72 0.0212(19) 0.0218(18) 0.0189(18) 0.0045(14) 0.0010(14) -0.0026(14)
C73 0.0215(19) 0.0222(18) 0.0205(18) 0.0032(14) 0.0022(14) 0.0005(14)
C74 0.0221(18) 0.0174(17) 0.0160(17) 0.0016(13) 0.0018(14) 0.0013(14)
C75 0.036(2) 0.0194(18) 0.0150(17) 0.0003(14) 0.0077(15) 0.0087(15)
C76 0.065(3) 0.023(2) 0.036(2) 0.0054(17) 0.020(2) -0.0039(19)
C77 0.041(2) 0.033(2) 0.0189(19) -0.0002(16) -0.0040(17) 0.0175(18)
C78 0.068(3) 0.034(2) 0.020(2) 0.0002(17) 0.0043(19) 0.030(2)
C79 0.0121(16) 0.0158(16) 0.0124(16) -0.0035(13) -0.0004(13) 0.0033(12)
C80 0.0143(16) 0.0163(16) 0.0130(16) -0.0002(13) 0.0005(13) 0.0017(13)
C81 0.0143(17) 0.0256(18) 0.0145(17) 0.0032(14) -0.0002(13) 0.0047(14)
C82 0.0165(18) 0.0226(18) 0.0194(18) -0.0055(14) -0.0040(14) 0.0015(14)
C83 0.0154(17) 0.0159(16) 0.0201(18) -0.0006(13) -0.0003(14) 0.0025(13)
C84 0.0104(16) 0.0171(16) 0.0132(16) 0.0029(13) 0.0004(13) 0.0034(12)
C85 0.0193(17) 0.0185(17) 0.0131(16) 0.0016(13) 0.0020(13) 0.0012(14)
C86 0.0254(19) 0.0262(19) 0.0190(18) 0.0057(15) -0.0014(15) 0.0016(15)
C87 0.0229(18) 0.0214(18) 0.0148(17) 0.0016(14) 0.0023(14) -0.0011(14)
C88 0.0201(18) 0.0173(17) 0.0206(18) 0.0024(14) 0.0028(14) 0.0004(14)
C89 0.0165(18) 0.0248(18) 0.0146(17) 0.0018(14) 0.0001(14) -0.0051(14)
C90 0.031(2) 0.061(3) 0.026(2) 0.0011(19) 0.0075(17) -0.017(2)
C91 0.026(2) 0.0293(19) 0.0178(18) 0.0054(15) 0.0027(15) 0.0022(16)
C92 0.045(2) 0.0179(18) 0.0192(19) 0.0033(14) -0.0014(17) -0.0017(16)
C93 0.0211(18) 0.0160(16) 0.0155(17) 0.0030(13) 0.0038(14) -0.0021(14)
C94 0.0243(19) 0.0226(18) 0.0212(18) -0.0012(15) 0.0078(15) -0.0004(15)
C95 0.042(2) 0.0190(18) 0.0228(19) -0.0032(15) 0.0084(17) -0.0004(16)
C96 0.035(2) 0.0168(18) 0.027(2) 0.0030(15) -0.0063(17) -0.0051(16)
C97 0.0199(19) 0.0223(19) 0.038(2) 0.0101(16) -0.0021(16) -0.0023(15)
C98 0.0229(19) 0.0167(17) 0.0241(19) 0.0033(14) 0.0082(15) 0.0050(14)
C99 0.0134(16) 0.0238(18) 0.0164(17) 0.0018(14) 0.0030(13) 0.0014(14)
C100 0.0254(19) 0.0283(19) 0.0168(17) 0.0015(15) 0.0021(15) 0.0023(15)
C101 0.0187(18) 0.046(2) 0.0176(18) 0.0096(17) 0.0017(14) 0.0011(17)
C102 0.0133(18) 0.033(2) 0.038(2) 0.0200(17) 0.0031(16) -0.0021(15)
C103 0.0215(19) 0.0247(19) 0.036(2) 0.0014(16) 0.0071(16) -0.0037(15)
C104 0.0225(19) 0.0280(19) 0.0219(18) 0.0010(15) 0.0057(15) -0.0019(15)
C105 0.0190(18) 0.0206(17) 0.0151(17) -0.0072(14) -0.0003(14) 0.0043(14)
C106 0.0209(19) 0.0259(19) 0.0234(19) -0.0036(15) 0.0004(15) 0.0035(15)
C107 0.033(2) 0.026(2) 0.028(2) 0.0003(16) -0.0019(17) 0.0068(16)
C108 0.028(2) 0.041(2) 0.025(2) -0.0033(17) -0.0042(17) 0.0172(17)
C109 0.024(2) 0.061(3) 0.031(2) -0.004(2) 0.0053(17) 0.0104(19)
C110 0.022(2) 0.047(2) 0.0195(19) 0.0020(17) 0.0027(16) 0.0043(17)
C111 0.0166(17) 0.0137(16) 0.0209(18) 0.0046(13) -0.0020(14) -0.0004(13)
C112 0.0170(18) 0.0207(18) 0.030(2) -0.0017(15) 0.0005(15) -0.0014(14)
C113 0.025(2) 0.0218(19) 0.034(2) -0.0040(16) -0.0050(16) -0.0046(15)
C114 0.036(2) 0.0211(18) 0.026(2) -0.0049(15) 0.0042(17) -0.0028(16)
C115 0.027(2) 0.0218(18) 0.027(2) -0.0017(15) 0.0076(16) -0.0004(15)
C116 0.0184(18) 0.0170(17) 0.0216(18) -0.0007(14) -0.0025(14) -0.0040(14)
C117 0.0128(17) 0.0198(17) 0.0173(17) 0.0020(13) 0.0041(13) 0.0029(13)
C118 0.0187(18) 0.0244(18) 0.0205(18) -0.0022(14) -0.0008(14) 0.0001(14)
C119 0.028(2) 0.0141(17) 0.038(2) 0.0016(15) 0.0071(17) 0.0019(15)
C120 0.026(2) 0.0236(19) 0.031(2) 0.0077(16) 0.0056(17) 0.0086(16)
C121 0.0183(19) 0.035(2) 0.0224(19) 0.0044(16) -0.0033(15) 0.0046(16)
C122 0.0195(18) 0.0217(18) 0.0224(18) 0.0006(14) 0.0013(14) -0.0022(14)
C123 0.0196(18) 0.031(2) 0.0139(17) 0.0034(14) -0.0022(14) -0.0120(15)
C124 0.033(2) 0.043(2) 0.040(2) 0.0161(19) 0.0029(19) -0.0059(19)
C125 0.047(3) 0.059(3) 0.045(3) 0.028(2) -0.004(2) -0.020(2)
C126 0.037(3) 0.088(4) 0.025(2) 0.006(2) 0.0030(19) -0.026(3)
C127 0.032(2) 0.064(3) 0.030(2) -0.008(2) 0.0084(18) -0.012(2)
C128 0.023(2) 0.039(2) 0.0223(19) -0.0038(16) 0.0044(15) -0.0085(17)
C129 0.0156(17) 0.0218(17) 0.0109(16) 0.0024(13) 0.0019(13) -0.0008(13)
C130 0.0204(18) 0.0181(17) 0.0152(17) -0.0017(13) -0.0015(14) -0.0015(14)
C131 0.039(2) 0.029(2) 0.031(2) -0.0110(17) -0.0164(18) 0.0064(17)
C132 0.047(3) 0.045(3) 0.046(3) -0.016(2) -0.034(2) 0.019(2)
C133 0.036(2) 0.027(2) 0.038(2) -0.0061(17) -0.0156(18) 0.0175(17)
C134 0.0232(18) 0.0153(17) 0.0201(18) 0.0008(14) -0.0010(14) 0.0005(14)
C135 0.0262(19) 0.0126(16) 0.0144(17) -0.0033(13) -0.0017(14) -0.0008(14)
C136 0.0266(19) 0.0176(17) 0.0175(17) -0.0037(14) 0.0023(15) 0.0036(14)
C137 0.0265(19) 0.0154(17) 0.0199(18) -0.0024(14) -0.0005(15) -0.0015(14)
C138 0.032(2) 0.0198(18) 0.0200(18) -0.0044(14) -0.0002(15) -0.0003(15)
C139 0.0144(17) 0.0139(16) 0.0233(18) 0.0018(13) -0.0020(14) 0.0038(13)
C140 0.0244(19) 0.0151(16) 0.0234(18) 0.0000(14) 0.0053(15) 0.0041(14)
C141 0.0250(19) 0.0163(17) 0.0247(19) 0.0037(14) 0.0017(15) 0.0037(14)
C142 0.0208(19) 0.0164(17) 0.029(2) 0.0010(14) 0.0018(15) 0.0012(14)
C143 0.0124(16) 0.0140(16) 0.0143(16) 0.0044(13) 0.0026(13) 0.0042(12)
C144 0.0164(17) 0.0141(16) 0.0166(16) 0.0011(13) 0.0014(13) -0.0001(13)
C145 0.034(2) 0.0226(18) 0.0125(17) -0.0027(14) 0.0070(15) -0.0018(16)
C146 0.040(2) 0.029(2) 0.0206(19) 0.0048(16) 0.0111(17) -0.0123(17)
C147 0.029(2) 0.0198(18) 0.0241(19) -0.0010(15) 0.0068(16) -0.0108(15)
C148 0.0163(17) 0.0107(15) 0.0203(17) 0.0014(13) 0.0033(14) 0.0017(13)
C149 0.0224(18) 0.0182(17) 0.0137(16) -0.0022(13) 0.0041(14) -0.0027(14)
C150 0.029(2) 0.0125(16) 0.0247(19) -0.0005(14) 0.0051(15) -0.0021(14)
C151 0.040(2) 0.0236(19) 0.0209(19) -0.0058(15) 0.0064(16) -0.0085(16)
C152 0.0228(19) 0.0235(18) 0.0216(18) 0.0004(14) -0.0014(15) -0.0063(15)
C153 0.0164(17) 0.0168(17) 0.0182(17) -0.0010(13) -0.0001(14) -0.0036(13)
C154 0.035(2) 0.0201(18) 0.026(2) -0.0008(15) -0.0001(16) 0.0025(16)
C155 0.0203(18) 0.0150(16) 0.0228(18) -0.0007(14) 0.0006(14) 0.0021(14)
C156 0.030(2) 0.040(2) 0.026(2) 0.0004(17) 0.0031(17) -0.0167(17)
C157 0.0201(18) 0.0121(15) 0.0111(16) -0.0026(12) 0.0040(13) -0.0024(13)
C158 0.0201(18) 0.0144(16) 0.0169(17) -0.0016(13) 0.0031(14) 0.0013(13)
C159 0.0205(19) 0.0210(18) 0.0245(19) -0.0029(15) 0.0096(15) -0.0038(14)
C160 0.035(2) 0.0159(17) 0.0229(19) 0.0046(14) 0.0102(16) -0.0031(15)
C161 0.031(2) 0.0172(17) 0.0180(18) 0.0064(14) 0.0018(15) 0.0058(15)
C162 0.0228(18) 0.0168(17) 0.0139(17) -0.0009(13) 0.0040(14) 0.0020(14)
C163 0.0127(16) 0.0118(15) 0.0149(16) -0.0037(13) 0.0007(12) -0.0006(12)
C164 0.0170(17) 0.0185(17) 0.0191(17) 0.0006(13) 0.0018(14) 0.0033(13)
C165 0.0217(18) 0.0274(19) 0.0179(17) -0.0048(15) -0.0024(14) -0.0029(15)
C166 0.026(2) 0.0229(19) 0.027(2) -0.0106(15) 0.0019(16) -0.0077(15)
C167 0.0231(19) 0.0139(17) 0.030(2) -0.0010(14) 0.0000(16) -0.0032(14)
C168 0.0195(18) 0.0165(16) 0.0188(17) -0.0004(14) -0.0029(14) -0.0009(14)
C169 0.0139(16) 0.0157(16) 0.0074(15) -0.0002(12) -0.0010(12) 0.0011(13)
C170 0.0208(18) 0.0137(16) 0.0132(16) -0.0007(13) 0.0031(13) -0.0036(13)
C171 0.0273(19) 0.0117(16) 0.0187(17) -0.0010(13) 0.0036(15) 0.0004(14)
C172 0.0218(18) 0.0210(18) 0.0141(17) 0.0004(13) 0.0055(14) 0.0045(14)
C173 0.0137(17) 0.0226(18) 0.0125(16) 0.0063(13) 0.0027(13) -0.0019(13)
C174 0.0158(17) 0.0108(15) 0.0139(16) 0.0022(12) -0.0047(13) -0.0027(13)
C175 0.0177(17) 0.0144(16) 0.0137(16) 0.0041(13) 0.0014(13) -0.0018(13)
C176 0.0201(18) 0.0133(16) 0.0215(18) 0.0022(13) 0.0032(14) -0.0002(13)
C177 0.027(2) 0.0186(18) 0.0228(19) 0.0010(14) 0.0029(15) -0.0053(15)
C178 0.0191(18) 0.0203(18) 0.0269(19) 0.0076(15) -0.0024(15) -0.0086(14)
C179 0.0153(17) 0.0230(18) 0.0273(19) 0.0093(15) 0.0030(14) -0.0027(14)
C180 0.0246(19) 0.0190(17) 0.0161(17) 0.0020(13) 0.0058(14) -0.0016(14)
C181 0.0135(17) 0.0163(16) 0.0161(17) -0.0011(13) 0.0031(13) 0.0008(13)
C182 0.0239(19) 0.0253(19) 0.0152(17) -0.0029(14) -0.0003(14) 0.0053(15)
C183 0.040(2) 0.0181(18) 0.030(2) -0.0001(15) -0.0021(17) 0.0117(16)
C184 0.040(2) 0.0230(19) 0.030(2) -0.0126(16) -0.0021(18) 0.0127(17)
C185 0.041(2) 0.033(2) 0.0189(19) -0.0085(16) 0.0039(17) 0.0097(18)
C186 0.029(2) 0.0231(18) 0.0204(18) 0.0002(15) 0.0043(15) 0.0024(15)
C187 0.0259(19) 0.0141(16) 0.0122(16) -0.0042(13) 0.0017(14) 0.0012(14)
C188 0.031(2) 0.0176(17) 0.0152(17) -0.0015(13) -0.0028(15) 0.0019(15)
C189 0.036(2) 0.025(2) 0.025(2) -0.0032(16) -0.0091(17) 0.0084(16)
C190 0.071(3) 0.029(2) 0.0125(19) 0.0051(16) -0.0074(19) 0.009(2)
C191 0.063(3) 0.026(2) 0.0170(19) 0.0034(15) 0.0124(19) 0.0012(19)
C192 0.034(2) 0.0214(18) 0.0165(17) -0.0029(14) 0.0093(15) 0.0013(15)

loop_
_atom_type_symbol
_atom_type_description
_atom_type_scat_dispersion_real
_atom_type_scat_dispersion_imag
_atom_type_scat_source
C C 0.0033 0.0016 'International Tables Vol C Tables 4.2.6.8 and 6.1.1.4'
H H 0.0000 0.0000 'International Tables Vol C Tables 4.2.6.8 and 6.1.1.4'
N N 0.0061 0.0033 'International Tables Vol C Tables 4.2.6.8 and 6.1.1.4'
O O 0.0106 0.0060 'International Tables Vol C Tables 4.2.6.8 and 6.1.1.4'
U U -9.6767 9.6646 'International Tables Vol C Tables 4.2.6.8 and 6.1.1.4'
Cl Cl 0.1484 0.1585 'International Tables Vol C Tables 4.2.6.8 and 6.1.1.4'
P P 0.1023 0.0942 'International Tables Vol C Tables 4.2.6.8 and 6.1.1.4'

loop_
_geom_angle_atom_site_label_1
_geom_angle_atom_site_label_2
_geom_angle_atom_site_label_3
_geom_angle
O2 U1 O1 100.58(7)
O2 U1 O4 174.29(7)
O1 U1 O4 84.98(7)
O2 U1 O3 89.49(7)
O1 U1 O3 169.93(7)
O4 U1 O3 84.95(7)
O2 U1 Cl1 95.11(6)
O1 U1 Cl1 100.99(5)
O4 U1 Cl1 82.46(5)
O3 U1 Cl1 78.12(5)
O2 U1 Cl2 100.56(6)
O1 U1 Cl2 94.17(5)
O4 U1 Cl2 80.18(5)
O3 U1 Cl2 83.65(5)
Cl1 U1 Cl2 155.79(3)
O6 U2 O5 95.94(7)
O6 U2 O8 174.80(7)
O5 U2 O8 88.20(7)
O6 U2 O7 93.45(7)
O5 U2 O7 170.60(7)
O8 U2 O7 82.41(7)
O6 U2 Cl4 100.21(5)
O5 U2 Cl4 98.39(5)
O8 U2 Cl4 82.23(5)
O7 U2 Cl4 80.24(5)
O6 U2 Cl3 93.02(5)
O5 U2 Cl3 101.53(5)
O8 U2 Cl3 83.06(5)
O7 U2 Cl3 77.57(5)
Cl4 U2 Cl3 154.76(3)
O9 U3 O10 101.28(7)
O9 U3 O11 169.27(7)
O10 U3 O11 89.41(7)
O9 U3 O12 84.85(7)
O10 U3 O12 172.77(7)
O11 U3 O12 84.54(7)
O9 U3 Cl5 100.83(5)
O10 U3 Cl5 94.93(5)
O11 U3 Cl5 78.88(5)
O12 U3 Cl5 80.03(5)
O9 U3 Cl6 99.84(5)
O10 U3 Cl6 100.51(5)
O11 U3 Cl6 77.08(5)
O12 U3 Cl6 82.03(5)
Cl5 U3 Cl6 151.16(2)
O3 P1 C41 111.21(13)
O3 P1 C35 109.69(13)
C41 P1 C35 107.92(15)
O3 P1 C29 113.72(13)
C41 P1 C29 106.03(14)
C35 P1 C29 108.02(15)
O4 P2 C53 111.22(13)
O4 P2 C47 109.78(13)
C53 P2 C47 108.59(14)
O4 P2 C59 109.93(14)
C53 P2 C59 108.89(15)
C47 P2 C59 108.37(14)
O7 P3 C93 111.73(13)
O7 P3 C105 112.45(13)
C93 P3 C105 106.02(14)
O7 P3 C99 111.06(13)
C93 P3 C99 107.10(14)
C105 P3 C99 108.20(14)
O8 P4 C123 111.93(13)
O8 P4 C111 110.50(13)
C123 P4 C111 108.75(15)
O8 P4 C117 109.99(13)
C123 P4 C117 108.30(15)
C111 P4 C117 107.23(14)
O11 P5 C169 112.86(12)
O11 P5 C163 107.98(12)
C169 P5 C163 107.86(13)
O11 P5 C157 110.51(13)
C169 P5 C157 106.55(13)
C163 P5 C157 111.07(14)
O12 P6 C181 111.48(13)
O12 P6 C175 110.69(13)
C181 P6 C175 107.98(14)
O12 P6 C187 110.29(13)
C181 P6 C187 106.92(14)
C175 P6 C187 109.37(14)
C1 O1 U1 158.00(18)
C15 O2 U1 161.98(19)
P1 O3 U1 157.20(12)
P2 O4 U1 170.45(12)
C65 O5 U2 173.36(18)
C79 O6 U2 162.46(18)
P3 O7 U2 172.45(12)
P4 O8 U2 168.97(12)
C129 O9 U3 174.18(18)
C143 O10 U3 172.42(17)
P5 O11 U3 160.88(12)
P6 O12 U3 178.88(13)
O1 C1 C6 119.7(3)
O1 C1 C2 120.8(3)
C6 C1 C2 119.5(3)
C3 C2 C1 117.1(3)
C3 C2 C7 118.0(3)
C1 C2 C7 125.0(3)
C4 C3 C2 122.5(3)
C3 C4 C5 119.1(3)
C4 C5 C6 122.5(3)
C5 C6 C1 116.9(3)
C5 C6 C11 119.5(3)
C1 C6 C11 123.7(3)
C8 C7 C9 110.4(3)
C8 C7 C2 111.4(3)
C9 C7 C2 111.0(3)
C8 C7 C10 107.5(3)
C9 C7 C10 105.4(3)
C2 C7 C10 110.8(3)
C13 C11 C12 110.7(3)
C13 C11 C6 111.8(3)
C12 C11 C6 110.0(3)
C13 C11 C14 106.7(3)
C12 C11 C14 105.9(3)
C6 C11 C14 111.5(3)
O2 C15 C20 121.0(3)
O2 C15 C16 119.1(3)
C20 C15 C16 119.8(3)
C17 C16 C15 118.0(3)
C17 C16 C21 119.0(3)
C15 C16 C21 123.0(3)
C18 C17 C16 121.8(3)
C19 C18 C17 119.2(3)
C18 C19 C20 122.9(3)
C19 C20 C15 116.9(3)
C19 C20 C25 114.9(3)
C15 C20 C25 128.1(3)
C22 C21 C23 110.7(3)
C22 C21 C16 108.9(3)
C23 C21 C16 112.1(3)
C22 C21 C24 107.2(3)
C23 C21 C24 105.6(3)
C16 C21 C24 112.3(3)
C28 C25 C26 108.3(3)
C28 C25 C20 115.4(3)
C26 C25 C20 110.3(3)
C28 C25 C27 105.5(3)
C26 C25 C27 108.3(3)
C20 C25 C27 108.8(3)
C30 C29 C34 118.7(3)
C30 C29 P1 118.3(2)
C34 C29 P1 123.0(3)
C31 C30 C29 120.5(3)
C32 C31 C30 119.7(3)
C33 C32 C31 120.8(3)
C32 C33 C34 119.9(4)
C33 C34 C29 120.2(3)
C36 C35 C40 118.8(3)
C36 C35 P1 121.4(3)
C40 C35 P1 119.8(2)
C37 C36 C35 120.8(3)
C36 C37 C38 120.1(4)
C39 C38 C37 119.8(3)
C38 C39 C40 120.3(3)
C35 C40 C39 120.1(3)
C46 C41 C42 119.5(3)
C46 C41 P1 119.7(2)
C42 C41 P1 120.8(3)
C43 C42 C41 120.1(3)
C42 C43 C44 120.4(4)
C45 C44 C43 118.9(3)
C44 C45 C46 121.3(3)
C41 C46 C45 119.8(3)
C48 C47 C52 119.1(3)
C48 C47 P2 118.7(2)
C52 C47 P2 122.0(2)
C49 C48 C47 120.3(3)
C48 C49 C50 120.0(3)
C51 C50 C49 120.1(3)
C50 C51 C52 119.7(3)
C51 C52 C47 120.6(3)
C58 C53 C54 119.4(3)
C58 C53 P2 118.9(2)
C54 C53 P2 121.7(2)
C55 C54 C53 120.0(3)
C56 C55 C54 120.1(3)
C55 C56 C57 120.0(3)
C58 C57 C56 120.5(3)
C57 C58 C53 119.9(3)
C60 C59 C64 119.0(3)
C60 C59 P2 117.6(3)
C64 C59 P2 123.4(3)
C59 C60 C61 120.2(3)
C62 C61 C60 120.1(4)
C61 C62 C63 120.2(3)
C62 C63 C64 120.2(4)
C63 C64 C59 120.3(3)
O5 C65 C66 119.5(3)
O5 C65 C70 120.6(3)
C66 C65 C70 119.9(3)
C67 C66 C65 117.9(3)
C67 C66 C71 117.2(3)
C65 C66 C71 124.9(3)
C68 C67 C66 122.3(3)
C69 C68 C67 119.2(3)
C68 C69 C70 122.4(3)
C69 C70 C65 117.7(3)
C69 C70 C75 117.4(3)
C65 C70 C75 124.8(3)
C74 C71 C73 111.0(3)
C74 C71 C66 109.2(2)
C73 C71 C66 111.8(2)
C74 C71 C72 106.8(2)
C73 C71 C72 105.4(2)
C66 C71 C72 112.5(2)
C77 C75 C76 112.5(3)
C77 C75 C70 112.2(3)
C76 C75 C70 108.2(3)
C77 C75 C78 104.7(3)
C76 C75 C78 107.2(3)
C70 C75 C78 111.9(3)
O6 C79 C80 119.6(3)
O6 C79 C84 120.8(3)
C80 C79 C84 119.5(3)
C81 C80 C79 117.3(3)
C81 C80 C85 118.7(3)
C79 C80 C85 124.1(3)
C82 C81 C80 122.4(3)
C83 C82 C81 118.2(3)
C82 C83 C84 123.0(3)
C83 C84 C79 116.8(3)
C83 C84 C89 117.1(3)
C79 C84 C89 126.1(3)
C88 C85 C87 110.4(2)
C88 C85 C86 105.7(2)
C87 C85 C86 108.0(2)
C88 C85 C80 111.2(2)
C87 C85 C80 110.7(2)
C86 C85 C80 110.6(2)
C92 C89 C91 111.4(3)
C92 C89 C84 111.2(3)
C91 C89 C84 111.5(3)
C92 C89 C90 107.3(3)
C91 C89 C90 105.1(3)
C84 C89 C90 110.1(2)
C98 C93 C94 119.6(3)
C98 C93 P3 119.1(2)
C94 C93 P3 121.1(2)
C95 C94 C93 120.1(3)
C94 C95 C96 120.4(3)
C95 C96 C97 120.3(3)
C96 C97 C98 119.7(3)
C93 C98 C97 119.9(3)
C104 C99 C100 119.5(3)
C104 C99 P3 118.1(2)
C100 C99 P3 122.4(2)
C101 C100 C99 120.3(3)
C102 C101 C100 120.1(3)
C101 C102 C103 120.0(3)
C104 C103 C102 120.2(3)
C103 C104 C99 119.9(3)
C110 C105 C106 119.5(3)
C110 C105 P3 122.4(3)
C106 C105 P3 117.9(2)
C107 C106 C105 120.3(3)
C108 C107 C106 120.1(3)
C107 C108 C109 120.0(3)
C108 C109 C110 120.4(3)
C105 C110 C109 119.6(3)
C116 C111 C112 119.4(3)
C116 C111 P4 118.1(2)
C112 C111 P4 122.1(2)
C113 C112 C111 119.7(3)
C114 C113 C112 120.3(3)
C113 C114 C115 120.6(3)
C116 C115 C114 119.6(3)
C115 C116 C111 120.4(3)
C118 C117 C122 119.0(3)
C118 C117 P4 119.4(2)
C122 C117 P4 121.5(2)
C117 C118 C119 120.2(3)
C120 C119 C118 120.4(3)
C121 C120 C119 119.6(3)
C120 C121 C122 120.4(3)
C121 C122 C117 120.4(3)
C124 C123 C128 119.3(3)
C124 C123 P4 119.6(3)
C128 C123 P4 121.0(3)
C123 C124 C125 119.6(4)
C126 C125 C124 119.3(4)
C127 C126 C125 121.9(4)
C126 C127 C128 119.0(4)
C127 C128 C123 120.9(4)
O9 C129 C130 120.3(3)
O9 C129 C134 119.4(3)
C130 C129 C134 120.3(3)
C131 C130 C129 117.8(3)
C131 C130 C135 117.7(3)
C129 C130 C135 124.6(3)
C132 C131 C130 122.2(3)
C133 C132 C131 119.3(3)
C132 C133 C134 122.7(3)
C133 C134 C129 117.6(3)
C133 C134 C139 118.6(3)
C129 C134 C139 123.7(3)
C138 C135 C137 105.8(2)
C138 C135 C136 106.1(3)
C137 C135 C136 110.5(3)
C138 C135 C130 112.8(3)
C137 C135 C130 110.0(2)
C136 C135 C130 111.3(2)
C140 C139 C141 112.2(3)
C140 C139 C134 111.7(2)
C141 C139 C134 109.9(3)
C140 C139 C142 104.8(2)
C141 C139 C142 105.2(2)
C134 C139 C142 112.8(3)
O10 C143 C148 120.0(3)
O10 C143 C144 121.0(3)
C148 C143 C144 119.0(3)
C145 C144 C143 118.1(3)
C145 C144 C149 117.1(3)
C143 C144 C149 124.7(3)
C146 C145 C144 122.5(3)
C147 C146 C145 119.0(3)
C146 C147 C148 122.4(3)
C147 C148 C143 118.3(3)
C147 C148 C153 117.7(3)
C143 C148 C153 123.9(3)
C144 C149 C150 108.8(2)
C144 C149 C152 111.5(2)
C150 C149 C152 110.6(3)
C144 C149 C151 112.7(2)
C150 C149 C151 106.0(3)
C152 C149 C151 107.1(3)
C155 C153 C156 105.3(3)
C155 C153 C154 112.8(3)
C156 C153 C154 106.0(3)
C155 C153 C148 111.9(2)
C156 C153 C148 112.2(3)
C154 C153 C148 108.5(2)
C158 C157 C162 119.5(3)
C158 C157 P5 118.0(2)
C162 C157 P5 122.4(2)
C159 C158 C157 120.4(3)
C160 C159 C158 119.5(3)
C159 C160 C161 120.7(3)
C162 C161 C160 120.2(3)
C161 C162 C157 119.7(3)
C164 C163 C168 119.4(3)
C164 C163 P5 122.3(2)
C168 C163 P5 118.3(2)
C165 C164 C163 120.3(3)
C166 C165 C164 119.6(3)
C167 C166 C165 120.8(3)
C166 C167 C168 119.6(3)
C167 C168 C163 120.2(3)
C170 C169 C174 119.1(3)
C170 C169 P5 120.6(2)
C174 C169 P5 120.3(2)
C171 C170 C169 119.9(3)
C170 C171 C172 120.6(3)
C171 C172 C173 120.0(3)
C174 C173 C172 120.0(3)
C173 C174 C169 120.3(3)
C180 C175 C176 119.6(3)
C180 C175 P6 122.3(2)
C176 C175 P6 118.1(2)
C177 C176 C175 119.7(3)
C176 C177 C178 120.4(3)
C179 C178 C177 120.4(3)
C178 C179 C180 120.0(3)
C179 C180 C175 120.0(3)
C186 C181 C182 119.3(3)
C186 C181 P6 122.5(2)
C182 C181 P6 118.2(2)
C183 C182 C181 120.3(3)
C182 C183 C184 119.9(3)
C185 C184 C183 120.4(3)
C184 C185 C186 119.7(3)
C185 C186 C181 120.4(3)
C188 C187 C192 119.8(3)
C188 C187 P6 118.3(2)
C192 C187 P6 121.8(2)
C189 C188 C187 120.1(3)
C190 C189 C188 119.9(3)
C189 C190 C191 120.5(3)
C190 C191 C192 120.1(3)
C191 C192 C187 119.6(3)

loop_
_geom_bond_atom_site_label_1
_geom_bond_atom_site_label_2
_geom_bond_distance
U1 O2 2.141(2)
U1 O1 2.176(2)
U1 O4 2.331(2)
U1 O3 2.350(2)
U1 Cl1 2.6619(9)
U1 Cl2 2.6748(8)
U2 O6 2.1461(19)
U2 O5 2.1726(19)
U2 O8 2.3157(19)
U2 O7 2.3540(19)
U2 Cl4 2.6563(8)
U2 Cl3 2.6565(9)
U3 O9 2.1696(19)
U3 O10 2.1932(19)
U3 O11 2.2925(19)
U3 O12 2.3230(19)
U3 Cl5 2.6557(8)
U3 Cl6 2.6607(8)
P1 O3 1.513(2)
P1 C41 1.793(3)
P1 C35 1.795(3)
P1 C29 1.803(3)
P2 O4 1.511(2)
P2 C53 1.794(3)
P2 C47 1.795(3)
P2 C59 1.796(3)
P3 O7 1.507(2)
P3 C93 1.792(3)
P3 C105 1.796(3)
P3 C99 1.800(3)
P4 O8 1.512(2)
P4 C123 1.786(3)
P4 C111 1.789(3)
P4 C117 1.797(3)
P5 O11 1.511(2)
P5 C169 1.791(3)
P5 C163 1.796(3)
P5 C157 1.798(3)
P6 O12 1.509(2)
P6 C181 1.789(3)
P6 C175 1.790(3)
P6 C187 1.791(3)
O1 C1 1.371(3)
O2 C15 1.372(3)
O5 C65 1.379(3)
O6 C79 1.374(3)
O9 C129 1.372(3)
O10 C143 1.374(3)
C1 C6 1.430(4)
C1 C2 1.432(4)
C2 C3 1.390(4)
C2 C7 1.536(4)
C3 C4 1.371(4)
C4 C5 1.373(5)
C5 C6 1.395(4)
C6 C11 1.532(4)
C7 C8 1.521(4)
C7 C9 1.533(4)
C7 C10 1.540(4)
C11 C13 1.527(4)
C11 C12 1.531(4)
C11 C14 1.545(4)
C15 C20 1.418(4)
C15 C16 1.431(4)
C16 C17 1.388(5)
C16 C21 1.541(5)
C17 C18 1.373(5)
C18 C19 1.371(5)
C19 C20 1.395(4)
C20 C25 1.543(4)
C21 C22 1.532(4)
C21 C23 1.533(4)
C21 C24 1.543(4)
C25 C28 1.519(4)
C25 C26 1.530(4)
C25 C27 1.550(4)
C29 C30 1.385(4)
C29 C34 1.396(4)
C30 C31 1.385(4)
C31 C32 1.371(5)
C32 C33 1.366(5)
C33 C34 1.385(5)
C35 C36 1.382(4)
C35 C40 1.385(4)
C36 C37 1.374(5)
C37 C38 1.377(5)
C38 C39 1.370(5)
C39 C40 1.387(4)
C41 C46 1.364(4)
C41 C42 1.384(4)
C42 C43 1.375(5)
C43 C44 1.378(5)
C44 C45 1.362(5)
C45 C46 1.383(5)
C47 C48 1.390(4)
C47 C52 1.389(4)
C48 C49 1.375(4)
C49 C50 1.387(5)
C50 C51 1.380(5)
C51 C52 1.380(5)
C53 C58 1.390(4)
C53 C54 1.400(4)
C54 C55 1.382(4)
C55 C56 1.378(4)
C56 C57 1.385(4)
C57 C58 1.375(4)
C59 C60 1.386(4)
C59 C64 1.397(4)
C60 C61 1.389(4)
C61 C62 1.375(5)
C62 C63 1.375(5)
C63 C64 1.379(4)
C65 C66 1.421(4)
C65 C70 1.425(4)
C66 C67 1.393(4)
C66 C71 1.538(4)
C67 C68 1.372(4)
C68 C69 1.371(4)
C69 C70 1.393(4)
C70 C75 1.540(4)
C71 C74 1.530(4)
C71 C73 1.530(4)
C71 C72 1.539(4)
C75 C77 1.517(4)
C75 C76 1.535(5)
C75 C78 1.545(4)
C79 C80 1.423(4)
C79 C84 1.424(4)
C80 C81 1.391(4)
C80 C85 1.549(4)
C81 C82 1.381(4)
C82 C83 1.372(4)
C83 C84 1.391(4)
C84 C89 1.544(4)
C85 C88 1.525(4)
C85 C87 1.530(4)
C85 C86 1.542(4)
C89 C92 1.526(4)
C89 C91 1.528(4)
C89 C90 1.544(4)
C93 C98 1.385(4)
C93 C94 1.396(4)
C94 C95 1.372(4)
C95 C96 1.379(5)
C96 C97 1.382(5)
C97 C98 1.394(4)
C99 C104 1.384(4)
C99 C100 1.389(4)
C100 C101 1.383(4)
C101 C102 1.372(5)
C102 C103 1.385(5)
C103 C104 1.384(4)
C105 C110 1.387(4)
C105 C106 1.388(4)
C106 C107 1.388(4)
C107 C108 1.368(5)
C108 C109 1.383(5)
C109 C110 1.390(5)
C111 C116 1.391(4)
C111 C112 1.401(4)
C112 C113 1.385(4)
C113 C114 1.375(4)
C114 C115 1.387(4)
C115 C116 1.386(4)
C117 C118 1.385(4)
C117 C122 1.391(4)
C118 C119 1.387(4)
C119 C120 1.381(4)
C120 C121 1.375(4)
C121 C122 1.382(4)
C123 C124 1.383(4)
C123 C128 1.393(5)
C124 C125 1.399(5)
C125 C126 1.374(6)
C126 C127 1.361(5)
C127 C128 1.380(5)
C129 C130 1.426(4)
C129 C134 1.427(4)
C130 C131 1.395(4)
C130 C135 1.537(4)
C131 C132 1.378(5)
C132 C133 1.370(5)
C133 C134 1.392(4)
C134 C139 1.534(4)
C135 C138 1.533(4)
C135 C137 1.535(4)
C135 C136 1.536(4)
C139 C140 1.527(4)
C139 C141 1.531(4)
C139 C142 1.537(4)
C143 C148 1.424(4)
C143 C144 1.427(4)
C144 C145 1.395(4)
C144 C149 1.534(4)
C145 C146 1.371(4)
C146 C147 1.368(4)
C147 C148 1.394(4)
C148 C153 1.537(4)
C149 C150 1.533(4)
C149 C152 1.537(4)
C149 C151 1.538(4)
C153 C155 1.531(4)
C153 C156 1.533(4)
C153 C154 1.537(4)
C157 C158 1.389(4)
C157 C162 1.398(4)
C158 C159 1.387(4)
C159 C160 1.379(4)
C160 C161 1.382(4)
C161 C162 1.380(4)
C163 C164 1.389(4)
C163 C168 1.395(4)
C164 C165 1.384(4)
C165 C166 1.382(4)
C166 C167 1.381(4)
C167 C168 1.384(4)
C169 C170 1.395(4)
C169 C174 1.401(4)
C170 C171 1.378(4)
C171 C172 1.379(4)
C172 C173 1.386(4)
C173 C174 1.378(4)
C175 C180 1.390(4)
C175 C176 1.401(4)
C176 C177 1.375(4)
C177 C178 1.384(4)
C178 C179 1.374(4)
C179 C180 1.389(4)
C181 C186 1.389(4)
C181 C182 1.391(4)
C182 C183 1.378(4)
C183 C184 1.384(4)
C184 C185 1.378(5)
C185 C186 1.384(4)
C187 C188 1.387(4)
C187 C192 1.393(4)
C188 C189 1.382(4)
C189 C190 1.375(5)
C190 C191 1.380(5)
C191 C192 1.383(4)
